data_4069867
loop_
_publ_author_name
'Jiang, Yanfeng'
'Blacque, Olivier'
'Fox, Thomas'
'Frech, Christian M.'
'Berke, Heinz'

_publ_section_title
;
 From Alkynes to Carbenes Mediated by [Re(Br)(H)(NO)(PR3)2] (R = Cy,iPr)
 Complexes
;
_journal_issue 16
_journal_name_full Organometallics
_journal_page_first 4670
_journal_paper_doi 10.1021/om900459x
_journal_volume 28
_journal_year 2009
_chemical_formula_moiety 'C41 H74 Br F N O P2 Re, 2(C6 H6)'
_chemical_formula_sum 'C53 H86 Br F N O P2 Re'
_chemical_formula_weight 1100.28
_chemical_name_systematic
;
3,3-dimethyl-1,2-diene-carbene mono-nitrosyl bis-tricyclohexylphosphine
rhenium bromo fluoride
;
_space_group_IT_number 14
_symmetry_cell_setting monoclinic
_symmetry_space_group_name_Hall '-P 2yn'
_symmetry_space_group_name_H-M 'P 1 21/n 1'
_atom_sites_solution_hydrogens geom
_atom_sites_solution_primary direct
_atom_sites_solution_secondary difmap
_audit_conform_dict_location ftp://ftp.iucr.org/pub/cif_core.dic
_audit_conform_dict_name cif_core.dic
_audit_conform_dict_version 2.3
_audit_creation_date 2008-10-16T11:09:32-00:00
_audit_creation_method 'WinGX routine CIF_UPDATE'
_cell_angle_alpha 90
_cell_angle_beta 107.4880(10)
_cell_angle_gamma 90
_cell_formula_units_Z 4
_cell_length_a 13.50860(10)
_cell_length_b 21.88820(10)
_cell_length_c 18.49250(10)
_cell_measurement_reflns_used 51142
_cell_measurement_temperature 183(2)
_cell_measurement_theta_max 32.7255
_cell_measurement_theta_min 2.3039
_cell_volume 5215.12(6)
_computing_cell_refinement ' CrysAlisPro Software, Oxford Diffraction Ltd., Version 1.171.32'
_computing_data_collection ' CrysAlisPro Software, Oxford Diffraction Ltd., Version 1.171.32'
_computing_data_reduction ' CrysAlisPro Software, Oxford Diffraction Ltd., Version 1.171.32'
_computing_molecular_graphics
; ORTEP-3 for Windows, Version 2.01.
  Farrugia, L. J. (1997). J. Appl. Cryst. 30, 565.
;
_computing_publication_material
; WinGX -- An integrated system of Windows programs for the solution,
 refinment and analysis of single crystal X-ray diffraction data,
 Version 1.80.00.
 Farrugia, L. J. (1999). J. Appl. Cryst. 32, 837-838.
 SHELXL97. Program for crystal structure refinement.
 Sheldrick, G.M. (2008). Acta Cryst. A64, 112-122.
 PLATON for Windows, Version 1.12.
 Spek, A. L. (2003). J. Appl. Cryst. 36, 7-13.
;
_computing_structure_refinement
; SHELXL97. Program for crystal structure refinement.
  Sheldrick, G.M. (2008). Acta Cryst. A64, 112-122.
;
_computing_structure_solution
; SHELXS97. Program for Crystal Structure solution.
  Sheldrick, G.M. (2008). Acta Cryst. A64, 112-122.
;
_diffrn_ambient_temperature 183(2)
_diffrn_detector_area_resol_mean 10.4498
_diffrn_measured_fraction_theta_full 1
_diffrn_measured_fraction_theta_max 1
_diffrn_measurement_device_type
; Oxford Diffraction (2007). Oxford Diffraction Ltd.,
        Xcalibur CCD system
;
_diffrn_measurement_method 'omega scans'
_diffrn_radiation_monochromator graphite
_diffrn_radiation_type MoK\a
_diffrn_radiation_wavelength 0.71073
_diffrn_reflns_av_R_equivalents 0.0524
_diffrn_reflns_av_unetI/netI 0.0414
_diffrn_reflns_limit_h_max 19
_diffrn_reflns_limit_h_min -19
_diffrn_reflns_limit_k_max 31
_diffrn_reflns_limit_k_min -31
_diffrn_reflns_limit_l_max 26
_diffrn_reflns_limit_l_min -26
_diffrn_reflns_number 119584
_diffrn_reflns_theta_full 30.51
_diffrn_reflns_theta_max 30.51
_diffrn_reflns_theta_min 2.31
_diffrn_standards_decay_% 0
_diffrn_standards_interval_count 50
_diffrn_standards_interval_time 25
_diffrn_standards_number 2
_exptl_absorpt_coefficient_mu 3.197
_exptl_absorpt_correction_T_max 0.71
_exptl_absorpt_correction_T_min 0.43
_exptl_absorpt_correction_type analytical
_exptl_absorpt_process_details
;
        R.C. Clark and J.S. Reid, Acta Cryst. 1995, A51, 887-897
implemented in the CrysAlis Software system, Oxford Diffraction Ltd.,
        Version 1.171.32.
;
_exptl_crystal_colour yellow
_exptl_crystal_density_diffrn 1.401
_exptl_crystal_density_method 'not measured'
_exptl_crystal_description plate
_exptl_crystal_F_000 2272
_exptl_crystal_size_max 0.35
_exptl_crystal_size_mid 0.24
_exptl_crystal_size_min 0.14
_refine_diff_density_max 1.617
_refine_diff_density_min -0.578
_refine_diff_density_rms 0.085
_refine_ls_extinction_method none
_refine_ls_goodness_of_fit_ref 0.976
_refine_ls_hydrogen_treatment constr
_refine_ls_matrix_type full
_refine_ls_number_parameters 508
_refine_ls_number_reflns 15921
_refine_ls_number_restraints 0
_refine_ls_restrained_S_all 0.976
_refine_ls_R_factor_all 0.0432
_refine_ls_R_factor_gt 0.027
_refine_ls_shift/su_max 0.002
_refine_ls_shift/su_mean 0
_refine_ls_structure_factor_coef Fsqd
_refine_ls_weighting_details 'w=1/[\s^2^(Fo^2^)+(0.0358P)^2^] where P=(Fo^2^+2Fc^2^)/3'
_refine_ls_weighting_scheme calc
_refine_ls_wR_factor_gt 0.0622
_refine_ls_wR_factor_ref 0.0646
_reflns_number_gt 12236
_reflns_number_total 15921
_reflns_threshold_expression >2sigma(I)
_cod_data_source_file om900459x_si_001.cif
_cod_data_source_block 11a
_cod_original_sg_symbol_H-M 'P 21/n'
_cod_database_code 4069867

loop_
_symmetry_equiv_pos_as_xyz
'x, y, z'
'-x+1/2, y+1/2, -z+1/2'
'-x, -y, -z'
'x-1/2, -y-1/2, z-1/2'

loop_
_atom_site_label
_atom_site_type_symbol
_atom_site_fract_x
_atom_site_fract_y
_atom_site_fract_z
_atom_site_U_iso_or_equiv
_atom_site_adp_type
_atom_site_occupancy
_atom_site_symmetry_multiplicity
_atom_site_calc_flag
_atom_site_refinement_flags
_atom_site_disorder_assembly
_atom_site_disorder_group
C1 C 0.24284(18) 0.21810(12) 0.54480(15) 0.0310(6) Uani 1 1 d . . .
H1 H 0.2189 0.1937 0.5019 0.037 Uiso 1 1 calc R . .
C2 C 0.1931(2) 0.27550(14) 0.53760(17) 0.0449(7) Uani 1 1 d . . .
H2 H 0.2164 0.3021 0.5784 0.054 Uiso 1 1 calc R . .
C3 C 0.1145(2) 0.29634(17) 0.47732(18) 0.0539(8) Uani 1 1 d . . .
C4 C 0.0687(3) 0.26080(18) 0.4052(2) 0.0690(11) Uani 1 1 d . . .
H4A H 0.1058 0.223 0.4076 0.103 Uiso 1 1 calc R . .
H4B H 0.0743 0.2844 0.3628 0.103 Uiso 1 1 calc R . .
H4C H -0.003 0.2523 0.3991 0.103 Uiso 1 1 calc R . .
C5 C 0.0707(3) 0.3570(2) 0.4799(3) 0.0904(14) Uani 1 1 d . . .
H5A H 0.1038 0.3755 0.5282 0.136 Uiso 1 1 calc R . .
H5B H -0.0025 0.3535 0.4728 0.136 Uiso 1 1 calc R . .
H5C H 0.0818 0.3819 0.4403 0.136 Uiso 1 1 calc R . .
C6 C 0.19098(18) 0.17626(10) 0.75554(13) 0.0234(5) Uani 1 1 d . . .
H6 H 0.1382 0.1542 0.7718 0.028 Uiso 1 1 calc R . .
C7 C 0.14561(18) 0.23958(10) 0.72782(13) 0.0264(5) Uani 1 1 d . . .
H7A H 0.1949 0.2626 0.7098 0.032 Uiso 1 1 calc R . .
H7B H 0.0824 0.2348 0.686 0.032 Uiso 1 1 calc R . .
C8 C 0.1220(2) 0.27440(12) 0.79237(14) 0.0334(6) Uani 1 1 d . . .
H8A H 0.0966 0.3149 0.7748 0.04 Uiso 1 1 calc R . .
H8B H 0.0678 0.2532 0.8069 0.04 Uiso 1 1 calc R . .
C9 C 0.2169(2) 0.28015(13) 0.86070(15) 0.0387(6) Uani 1 1 d . . .
H9A H 0.1983 0.3009 0.9011 0.046 Uiso 1 1 calc R . .
H9B H 0.2689 0.3045 0.8476 0.046 Uiso 1 1 calc R . .
C10 C 0.2616(2) 0.21767(12) 0.88820(14) 0.0356(6) Uani 1 1 d . . .
H10A H 0.2118 0.1948 0.9059 0.043 Uiso 1 1 calc R . .
H10B H 0.3241 0.2226 0.9305 0.043 Uiso 1 1 calc R . .
C11 C 0.28715(19) 0.18186(11) 0.82509(13) 0.0277(5) Uani 1 1 d . . .
H11A H 0.3117 0.1414 0.8434 0.033 Uiso 1 1 calc R . .
H11B H 0.3421 0.2025 0.8109 0.033 Uiso 1 1 calc R . .
C12 C 0.08852(17) 0.12699(11) 0.60623(12) 0.0231(5) Uani 1 1 d . . .
H12 H 0.0769 0.1684 0.5851 0.028 Uiso 1 1 calc R . .
C13 C -0.00652(18) 0.11368(12) 0.63292(14) 0.0315(6) Uani 1 1 d . . .
H13A H -0.0044 0.0715 0.6495 0.038 Uiso 1 1 calc R . .
H13B H -0.0049 0.1397 0.6757 0.038 Uiso 1 1 calc R . .
C14 C -0.10661(19) 0.12493(13) 0.56910(15) 0.0352(6) Uani 1 1 d . . .
H14A H -0.1655 0.1153 0.5868 0.042 Uiso 1 1 calc R . .
H14B H -0.111 0.1678 0.5552 0.042 Uiso 1 1 calc R . .
C15 C -0.11145(19) 0.08647(13) 0.50009(15) 0.0368(6) Uani 1 1 d . . .
H15A H -0.1732 0.0971 0.4593 0.044 Uiso 1 1 calc R . .
H15B H -0.1163 0.0437 0.5122 0.044 Uiso 1 1 calc R . .
C16 C -0.01584(19) 0.09630(13) 0.47385(14) 0.0337(6) Uani 1 1 d . . .
H16A H -0.0182 0.0685 0.4326 0.04 Uiso 1 1 calc R . .
H16B H -0.0164 0.1377 0.455 0.04 Uiso 1 1 calc R . .
C17 C 0.08408(18) 0.08576(12) 0.53820(13) 0.0298(5) Uani 1 1 d . . .
H17A H 0.1433 0.0942 0.5204 0.036 Uiso 1 1 calc R . .
H17B H 0.0879 0.0433 0.5539 0.036 Uiso 1 1 calc R . .
C18 C 0.25612(19) 0.05502(10) 0.72429(13) 0.0247(5) Uani 1 1 d . . .
H18 H 0.3241 0.0617 0.7616 0.03 Uiso 1 1 calc R . .
C19 C 0.1881(2) 0.02861(12) 0.76955(15) 0.0376(6) Uani 1 1 d . . .
H19A H 0.1783 0.0591 0.8049 0.045 Uiso 1 1 calc R . .
H19B H 0.1205 0.0181 0.7353 0.045 Uiso 1 1 calc R . .
C20 C 0.2388(3) -0.02824(13) 0.81308(16) 0.0473(8) Uani 1 1 d . . .
H20A H 0.304 -0.0169 0.85 0.057 Uiso 1 1 calc R . .
H20B H 0.1939 -0.0451 0.8403 0.057 Uiso 1 1 calc R . .
C21 C 0.2589(3) -0.07647(12) 0.76003(16) 0.0469(8) Uani 1 1 d . . .
H21A H 0.2947 -0.111 0.7894 0.056 Uiso 1 1 calc R . .
H21B H 0.1933 -0.0909 0.7264 0.056 Uiso 1 1 calc R . .
C22 C 0.3242(2) -0.05039(11) 0.71346(15) 0.0353(6) Uani 1 1 d . . .
H22A H 0.3326 -0.0811 0.6779 0.042 Uiso 1 1 calc R . .
H22B H 0.3926 -0.0402 0.7469 0.042 Uiso 1 1 calc R . .
C23 C 0.2750(2) 0.00661(11) 0.66985(14) 0.0301(5) Uani 1 1 d . . .
H23A H 0.2096 -0.0041 0.6328 0.036 Uiso 1 1 calc R . .
H23B H 0.3204 0.0232 0.6429 0.036 Uiso 1 1 calc R . .
C24 C 0.44983(19) 0.28816(10) 0.51591(13) 0.0256(5) Uani 1 1 d . . .
H24 H 0.3788 0.2809 0.4835 0.031 Uiso 1 1 calc R . .
C25 C 0.4419(2) 0.34337(12) 0.56542(15) 0.0402(7) Uani 1 1 d . . .
H25A H 0.4021 0.332 0.5991 0.048 Uiso 1 1 calc R . .
H25B H 0.5109 0.3551 0.5963 0.048 Uiso 1 1 calc R . .
C26 C 0.3906(3) 0.39687(13) 0.51762(18) 0.0547(9) Uani 1 1 d . . .
H26A H 0.3891 0.4312 0.5504 0.066 Uiso 1 1 calc R . .
H26B H 0.3195 0.3863 0.4903 0.066 Uiso 1 1 calc R . .
C27 C 0.4467(3) 0.41549(14) 0.46146(18) 0.0616(10) Uani 1 1 d . . .
H27A H 0.5146 0.4316 0.4887 0.074 Uiso 1 1 calc R . .
H27B H 0.4079 0.4476 0.4289 0.074 Uiso 1 1 calc R . .
C28 C 0.4591(3) 0.36172(13) 0.41329(17) 0.0518(8) Uani 1 1 d . . .
H28A H 0.5009 0.3741 0.3814 0.062 Uiso 1 1 calc R . .
H28B H 0.3914 0.3497 0.3805 0.062 Uiso 1 1 calc R . .
C29 C 0.5105(2) 0.30673(12) 0.46161(16) 0.0389(7) Uani 1 1 d . . .
H29A H 0.5131 0.2726 0.4288 0.047 Uiso 1 1 calc R . .
H29B H 0.5811 0.3171 0.4904 0.047 Uiso 1 1 calc R . .
C30 C 0.51352(18) 0.16386(10) 0.49830(12) 0.0217(5) Uani 1 1 d . . .
H30 H 0.5648 0.184 0.4786 0.026 Uiso 1 1 calc R . .
C31 C 0.41662(18) 0.15369(11) 0.43056(12) 0.0241(5) Uani 1 1 d . . .
H31A H 0.3634 0.134 0.4477 0.029 Uiso 1 1 calc R . .
H31B H 0.3899 0.1928 0.4086 0.029 Uiso 1 1 calc R . .
C32 C 0.44154(19) 0.11394(11) 0.37019(12) 0.0277(5) Uani 1 1 d . . .
H32A H 0.3781 0.1059 0.3296 0.033 Uiso 1 1 calc R . .
H32B H 0.4885 0.1359 0.3488 0.033 Uiso 1 1 calc R . .
C33 C 0.4909(2) 0.05367(11) 0.40282(14) 0.0302(5) Uani 1 1 d . . .
H33A H 0.5102 0.031 0.364 0.036 Uiso 1 1 calc R . .
H33B H 0.441 0.0294 0.4187 0.036 Uiso 1 1 calc R . .
C34 C 0.58689(19) 0.06446(11) 0.47044(13) 0.0293(5) Uani 1 1 d . . .
H34A H 0.6391 0.0855 0.4535 0.035 Uiso 1 1 calc R . .
H34B H 0.6154 0.0254 0.4916 0.035 Uiso 1 1 calc R . .
C35 C 0.56111(18) 0.10238(11) 0.53166(12) 0.0257(5) Uani 1 1 d . . .
H35A H 0.6237 0.1095 0.5733 0.031 Uiso 1 1 calc R . .
H35B H 0.5124 0.0803 0.5512 0.031 Uiso 1 1 calc R . .
C36 C 0.61857(17) 0.22388(11) 0.64077(13) 0.0267(5) Uani 1 1 d . . .
H36 H 0.6361 0.1826 0.6612 0.032 Uiso 1 1 calc R . .
C37 C 0.6206(2) 0.26299(15) 0.70986(14) 0.0421(7) Uani 1 1 d . . .
H37A H 0.6111 0.3056 0.6951 0.05 Uiso 1 1 calc R . .
H37B H 0.5639 0.251 0.729 0.05 Uiso 1 1 calc R . .
C38 C 0.7229(2) 0.25511(18) 0.77163(16) 0.0578(10) Uani 1 1 d . . .
H38A H 0.7237 0.2812 0.8142 0.069 Uiso 1 1 calc R . .
H38B H 0.7293 0.2131 0.7892 0.069 Uiso 1 1 calc R . .
C39 C 0.8139(2) 0.27083(18) 0.74397(19) 0.0648(11) Uani 1 1 d . . .
H39A H 0.878 0.2626 0.7838 0.078 Uiso 1 1 calc R . .
H39B H 0.8121 0.314 0.732 0.078 Uiso 1 1 calc R . .
C40 C 0.8116(2) 0.23359(17) 0.67359(17) 0.0544(9) Uani 1 1 d . . .
H40A H 0.8682 0.2463 0.6549 0.065 Uiso 1 1 calc R . .
H40B H 0.8212 0.1907 0.6869 0.065 Uiso 1 1 calc R . .
C41 C 0.70890(19) 0.24217(14) 0.61145(15) 0.0381(6) Uani 1 1 d . . .
H41A H 0.7082 0.2172 0.5679 0.046 Uiso 1 1 calc R . .
H41B H 0.7013 0.2846 0.5955 0.046 Uiso 1 1 calc R . .
N1 N 0.36856(14) 0.24429(8) 0.68602(10) 0.0216(4) Uani 1 1 d . . .
O1 O 0.37994(16) 0.28895(9) 0.72414(11) 0.0466(5) Uani 1 1 d . . .
F1 F 0.33083(10) 0.10750(6) 0.55902(7) 0.0280(3) Uani 1 1 d . . .
P1 P 0.21754(4) 0.13053(3) 0.67903(3) 0.01956(11) Uani 1 1 d . . .
P2 P 0.48933(4) 0.21584(3) 0.57005(3) 0.01988(11) Uani 1 1 d . . .
Br1 Br 0.498227(19) 0.113924(12) 0.724825(14) 0.03276(6) Uani 1 1 d . . .
Re1 Re 0.351295(7) 0.179430(4) 0.626100(5) 0.01943(3) Uani 1 1 d . . .
C42 C 0.1167(4) 0.0784(2) 0.3297(3) 0.0751(12) Uani 1 1 d . . .
H42 H 0.1048 0.1111 0.358 0.09 Uiso 1 1 calc R . .
C43 C 0.1943(4) 0.0386(2) 0.3605(2) 0.0780(12) Uani 1 1 d . . .
H43 H 0.2356 0.0439 0.4103 0.094 Uiso 1 1 calc R . .
C44 C 0.2120(3) -0.0082(2) 0.3199(3) 0.0742(12) Uani 1 1 d . . .
H44 H 0.2661 -0.0351 0.3415 0.089 Uiso 1 1 calc R . .
C45 C 0.1524(3) -0.01705(18) 0.2481(2) 0.0745(11) Uani 1 1 d . . .
H45 H 0.1654 -0.05 0.2206 0.089 Uiso 1 1 calc R . .
C46 C 0.0734(3) 0.0219(2) 0.2156(2) 0.0722(11) Uani 1 1 d . . .
H46 H 0.0319 0.0157 0.166 0.087 Uiso 1 1 calc R . .
C47 C 0.0556(3) 0.07024(18) 0.2565(2) 0.0697(11) Uani 1 1 d . . .
H47 H 0.0022 0.0976 0.2347 0.084 Uiso 1 1 calc R . .
C48 C 0.6174(5) -0.0390(3) 0.8360(3) 0.0970(9) Uani 0.466(3) 1 d PG A 1
H48 H 0.5945 -0.0254 0.7861 0.116 Uiso 0.466(3) 1 calc PR A 1
C49 C 0.6030(6) -0.0996(3) 0.8527(3) 0.0970(9) Uani 0.466(3) 1 d PG A 1
H49 H 0.5705 -0.1266 0.814 0.116 Uiso 0.466(3) 1 calc PR A 1
C50 C 0.6372(6) -0.1200(2) 0.9274(4) 0.0970(9) Uani 0.466(3) 1 d PG A 1
H50 H 0.6275 -0.1606 0.9385 0.116 Uiso 0.466(3) 1 calc PR A 1
C51 C 0.6857(5) -0.0797(3) 0.9852(3) 0.0970(9) Uani 0.466(3) 1 d PG A 1
H51 H 0.7086 -0.0933 1.0351 0.116 Uiso 0.466(3) 1 calc PR A 1
C52 C 0.7001(5) -0.0190(3) 0.9685(3) 0.0970(9) Uani 0.466(3) 1 d PG A 1
H52 H 0.7326 0.0079 1.0072 0.116 Uiso 0.466(3) 1 calc PR A 1
C53 C 0.6659(5) 0.0013(2) 0.8939(4) 0.0970(9) Uani 0.466(3) 1 d PG A 1
H53 H 0.6756 0.0419 0.8827 0.116 Uiso 0.466(3) 1 calc PR A 1
C54 C 0.7340(4) -0.0624(3) 0.8897(3) 0.0970(9) Uani 0.534(3) 1 d PG A 2
H54 H 0.7832 -0.0764 0.8677 0.116 Uiso 0.534(3) 1 calc PR A 2
C55 C 0.7415(4) -0.0782(3) 0.9639(3) 0.0970(9) Uani 0.534(3) 1 d PG A 2
H55 H 0.7957 -0.1029 0.9916 0.116 Uiso 0.534(3) 1 calc PR A 2
C56 C 0.6679(5) -0.0572(3) 0.9968(2) 0.0970(9) Uani 0.534(3) 1 d PG A 2
H56 H 0.6729 -0.0678 1.0465 0.116 Uiso 0.534(3) 1 calc PR A 2
C57 C 0.5869(4) -0.0203(3) 0.9555(3) 0.0970(9) Uani 0.534(3) 1 d PG A 2
H57 H 0.5377 -0.0062 0.9775 0.116 Uiso 0.534(3) 1 calc PR A 2
C58 C 0.5794(4) -0.0044(2) 0.8812(3) 0.0970(9) Uani 0.534(3) 1 d PG A 2
H58 H 0.5252 0.0203 0.8535 0.116 Uiso 0.534(3) 1 calc PR A 2
C59 C 0.6529(5) -0.0255(3) 0.8483(2) 0.0970(9) Uani 0.534(3) 1 d PG A 2
H59 H 0.6479 -0.0149 0.7987 0.116 Uiso 0.534(3) 1 calc PR A 2

loop_
_atom_site_aniso_label
_atom_site_aniso_U_11
_atom_site_aniso_U_22
_atom_site_aniso_U_33
_atom_site_aniso_U_23
_atom_site_aniso_U_13
_atom_site_aniso_U_12
C1 0.0198(12) 0.0312(13) 0.0461(15) 0.0092(11) 0.0164(11) -0.0005(10)
C2 0.0359(16) 0.0461(18) 0.0528(18) 0.0092(14) 0.0136(14) 0.0055(14)
C3 0.0383(18) 0.068(2) 0.0521(19) 0.0236(17) 0.0089(15) 0.0063(16)
C4 0.055(2) 0.075(3) 0.079(3) 0.020(2) 0.023(2) 0.019(2)
C5 0.078(3) 0.078(3) 0.106(3) 0.013(3) 0.015(3) 0.029(3)
C6 0.0238(11) 0.0237(11) 0.0261(11) -0.0058(9) 0.0126(9) -0.0017(10)
C7 0.0232(12) 0.0239(12) 0.0344(13) -0.0038(10) 0.0118(10) 0.0025(10)
C8 0.0348(15) 0.0291(14) 0.0422(15) -0.0094(11) 0.0204(12) 0.0014(11)
C9 0.0435(17) 0.0364(15) 0.0400(15) -0.0172(12) 0.0184(13) -0.0010(13)
C10 0.0373(15) 0.0426(16) 0.0286(13) -0.0090(12) 0.0127(12) -0.0018(12)
C11 0.0282(12) 0.0284(12) 0.0270(12) -0.0043(10) 0.0090(10) 0.0002(11)
C12 0.0176(11) 0.0232(11) 0.0294(12) -0.0054(9) 0.0083(9) -0.0009(9)
C13 0.0226(12) 0.0389(15) 0.0364(14) -0.0087(11) 0.0139(11) -0.0063(11)
C14 0.0187(12) 0.0392(15) 0.0477(16) -0.0126(12) 0.0101(11) -0.0014(11)
C15 0.0223(13) 0.0394(16) 0.0456(15) -0.0140(12) 0.0057(11) -0.0038(11)
C16 0.0268(13) 0.0402(15) 0.0323(13) -0.0099(11) 0.0061(11) -0.0038(11)
C17 0.0230(12) 0.0313(13) 0.0367(13) -0.0117(11) 0.0113(11) -0.0022(10)
C18 0.0284(13) 0.0182(11) 0.0300(12) 0.0000(9) 0.0126(10) 0.0007(9)
C19 0.0494(17) 0.0274(13) 0.0476(16) 0.0068(12) 0.0321(14) 0.0034(12)
C20 0.069(2) 0.0360(16) 0.0497(17) 0.0138(14) 0.0369(17) 0.0065(15)
C21 0.066(2) 0.0235(14) 0.060(2) 0.0128(14) 0.0318(18) 0.0031(14)
C22 0.0452(16) 0.0231(13) 0.0426(15) 0.0040(11) 0.0208(13) 0.0077(12)
C23 0.0389(15) 0.0216(12) 0.0337(13) 0.0003(10) 0.0166(12) 0.0027(11)
C24 0.0304(13) 0.0198(12) 0.0298(12) 0.0017(9) 0.0136(10) -0.0010(10)
C25 0.061(2) 0.0236(13) 0.0421(16) -0.0019(12) 0.0247(15) -0.0008(13)
C26 0.089(3) 0.0253(15) 0.0591(19) 0.0036(14) 0.0369(19) 0.0119(16)
C27 0.104(3) 0.0264(16) 0.065(2) 0.0118(15) 0.040(2) -0.0004(17)
C28 0.084(3) 0.0329(16) 0.0506(18) 0.0116(14) 0.0386(18) 0.0029(16)
C29 0.0485(18) 0.0308(15) 0.0446(16) 0.0065(12) 0.0248(14) -0.0027(12)
C30 0.0219(11) 0.0223(11) 0.0225(11) -0.0002(9) 0.0091(9) -0.0003(9)
C31 0.0257(12) 0.0244(12) 0.0213(11) 0.0018(9) 0.0059(9) 0.0024(10)
C32 0.0318(13) 0.0302(13) 0.0223(11) -0.0005(10) 0.0099(10) -0.0022(11)
C33 0.0378(15) 0.0261(13) 0.0321(13) -0.0021(10) 0.0187(11) -0.0009(11)
C34 0.0308(14) 0.0273(13) 0.0353(13) 0.0018(10) 0.0183(11) 0.0057(11)
C35 0.0251(12) 0.0257(12) 0.0262(12) 0.0005(10) 0.0077(10) 0.0035(10)
C36 0.0178(11) 0.0324(13) 0.0298(12) -0.0078(10) 0.0071(9) -0.0027(10)
C37 0.0217(13) 0.068(2) 0.0366(14) -0.0242(14) 0.0083(11) -0.0021(13)
C38 0.0232(14) 0.102(3) 0.0429(17) -0.0362(18) 0.0022(12) -0.0005(16)
C39 0.0210(14) 0.099(3) 0.070(2) -0.053(2) 0.0069(14) -0.0076(16)
C40 0.0200(14) 0.082(3) 0.0624(19) -0.0396(18) 0.0148(13) -0.0089(15)
C41 0.0227(13) 0.0525(18) 0.0418(15) -0.0167(13) 0.0141(11) -0.0106(12)
N1 0.0190(9) 0.0195(9) 0.0295(10) -0.0059(8) 0.0123(8) -0.0026(8)
O1 0.0475(13) 0.0425(12) 0.0560(13) -0.0124(10) 0.0251(11) -0.0092(10)
F1 0.0265(7) 0.0288(7) 0.0310(7) -0.0002(6) 0.0119(6) -0.0021(6)
P1 0.0193(3) 0.0174(3) 0.0243(3) -0.0030(2) 0.0102(2) -0.0012(2)
P2 0.0178(3) 0.0206(3) 0.0223(3) -0.0012(2) 0.0076(2) -0.0016(2)
Br1 0.02538(13) 0.03580(14) 0.03456(13) 0.01069(11) 0.00515(10) 0.00424(11)
Re1 0.01574(4) 0.02191(5) 0.02159(5) 0.00186(4) 0.00705(3) 0.00074(4)
C42 0.089(3) 0.070(3) 0.088(3) -0.020(2) 0.059(3) -0.029(2)
C43 0.072(3) 0.094(4) 0.062(2) 0.000(2) 0.013(2) -0.035(3)
C44 0.049(2) 0.067(3) 0.093(3) 0.029(2) 0.001(2) -0.004(2)
C45 0.077(3) 0.056(2) 0.088(3) -0.008(2) 0.020(2) 0.005(2)
C46 0.075(3) 0.091(3) 0.046(2) 0.002(2) 0.0124(19) 0.012(2)
C47 0.061(2) 0.068(3) 0.093(3) 0.035(2) 0.042(2) 0.017(2)
C48 0.121(3) 0.087(2) 0.0781(17) 0.0130(15) 0.0231(17) -0.0043(19)
C49 0.121(3) 0.087(2) 0.0781(17) 0.0130(15) 0.0231(17) -0.0043(19)
C50 0.121(3) 0.087(2) 0.0781(17) 0.0130(15) 0.0231(17) -0.0043(19)
C51 0.121(3) 0.087(2) 0.0781(17) 0.0130(15) 0.0231(17) -0.0043(19)
C52 0.121(3) 0.087(2) 0.0781(17) 0.0130(15) 0.0231(17) -0.0043(19)
C53 0.121(3) 0.087(2) 0.0781(17) 0.0130(15) 0.0231(17) -0.0043(19)
C54 0.121(3) 0.087(2) 0.0781(17) 0.0130(15) 0.0231(17) -0.0043(19)
C55 0.121(3) 0.087(2) 0.0781(17) 0.0130(15) 0.0231(17) -0.0043(19)
C56 0.121(3) 0.087(2) 0.0781(17) 0.0130(15) 0.0231(17) -0.0043(19)
C57 0.121(3) 0.087(2) 0.0781(17) 0.0130(15) 0.0231(17) -0.0043(19)
C58 0.121(3) 0.087(2) 0.0781(17) 0.0130(15) 0.0231(17) -0.0043(19)
C59 0.121(3) 0.087(2) 0.0781(17) 0.0130(15) 0.0231(17) -0.0043(19)

loop_
_atom_type_symbol
_atom_type_description
_atom_type_scat_dispersion_real
_atom_type_scat_dispersion_imag
_atom_type_scat_source
C C 0.0033 0.0016 'International Tables Vol C Tables 4.2.6.8 and 6.1.1.4'
H H 0 0 'International Tables Vol C Tables 4.2.6.8 and 6.1.1.4'
N N 0.0061 0.0033 'International Tables Vol C Tables 4.2.6.8 and 6.1.1.4'
O O 0.0106 0.006 'International Tables Vol C Tables 4.2.6.8 and 6.1.1.4'
F F 0.0171 0.0103 'International Tables Vol C Tables 4.2.6.8 and 6.1.1.4'
P P 0.1023 0.0942 'International Tables Vol C Tables 4.2.6.8 and 6.1.1.4'
Br Br -0.2901 2.4595 'International Tables Vol C Tables 4.2.6.8 and 6.1.1.4'
Re Re -1.0185 7.231 'International Tables Vol C Tables 4.2.6.8 and 6.1.1.4'

loop_
_geom_angle_atom_site_label_1
_geom_angle_atom_site_label_2
_geom_angle_atom_site_label_3
_geom_angle
C2 C1 Re1 133.2(2)
C2 C1 H1 113.4
Re1 C1 H1 113.4
C3 C2 C1 127.2(3)
C3 C2 H2 116.4
C1 C2 H2 116.4
C2 C3 C5 120.0(3)
C2 C3 C4 124.1(3)
C5 C3 C4 115.8(3)
C3 C4 H4A 109.5
C3 C4 H4B 109.5
H4A C4 H4B 109.5
C3 C4 H4C 109.5
H4A C4 H4C 109.5
H4B C4 H4C 109.5
C3 C5 H5A 109.5
C3 C5 H5B 109.5
H5A C5 H5B 109.5
C3 C5 H5C 109.5
H5A C5 H5C 109.5
H5B C5 H5C 109.5
C11 C6 C7 111.06(19)
C11 C6 P1 111.94(15)
C7 C6 P1 112.38(15)
C11 C6 H6 107
C7 C6 H6 107
P1 C6 H6 107
C8 C7 C6 110.15(19)
C8 C7 H7A 109.6
C6 C7 H7A 109.6
C8 C7 H7B 109.6
C6 C7 H7B 109.6
H7A C7 H7B 108.1
C9 C8 C7 111.8(2)
C9 C8 H8A 109.3
C7 C8 H8A 109.3
C9 C8 H8B 109.3
C7 C8 H8B 109.3
H8A C8 H8B 107.9
C8 C9 C10 110.9(2)
C8 C9 H9A 109.5
C10 C9 H9A 109.5
C8 C9 H9B 109.5
C10 C9 H9B 109.5
H9A C9 H9B 108
C9 C10 C11 111.4(2)
C9 C10 H10A 109.4
C11 C10 H10A 109.4
C9 C10 H10B 109.4
C11 C10 H10B 109.4
H10A C10 H10B 108
C10 C11 C6 110.6(2)
C10 C11 H11A 109.5
C6 C11 H11A 109.5
C10 C11 H11B 109.5
C6 C11 H11B 109.5
H11A C11 H11B 108.1
C17 C12 C13 108.74(19)
C17 C12 P1 114.58(15)
C13 C12 P1 117.92(16)
C17 C12 H12 104.7
C13 C12 H12 104.7
P1 C12 H12 104.7
C14 C13 C12 110.7(2)
C14 C13 H13A 109.5
C12 C13 H13A 109.5
C14 C13 H13B 109.5
C12 C13 H13B 109.5
H13A C13 H13B 108.1
C15 C14 C13 111.5(2)
C15 C14 H14A 109.3
C13 C14 H14A 109.3
C15 C14 H14B 109.3
C13 C14 H14B 109.3
H14A C14 H14B 108
C14 C15 C16 111.3(2)
C14 C15 H15A 109.4
C16 C15 H15A 109.4
C14 C15 H15B 109.4
C16 C15 H15B 109.4
H15A C15 H15B 108
C17 C16 C15 111.5(2)
C17 C16 H16A 109.3
C15 C16 H16A 109.3
C17 C16 H16B 109.3
C15 C16 H16B 109.3
H16A C16 H16B 108
C16 C17 C12 110.98(19)
C16 C17 H17A 109.4
C12 C17 H17A 109.4
C16 C17 H17B 109.4
C12 C17 H17B 109.4
H17A C17 H17B 108
C19 C18 C23 110.07(19)
C19 C18 P1 116.75(16)
C23 C18 P1 113.49(15)
C19 C18 H18 105.1
C23 C18 H18 105.1
P1 C18 H18 105.1
C20 C19 C18 110.4(2)
C20 C19 H19A 109.6
C18 C19 H19A 109.6
C20 C19 H19B 109.6
C18 C19 H19B 109.6
H19A C19 H19B 108.1
C21 C20 C19 111.4(2)
C21 C20 H20A 109.4
C19 C20 H20A 109.4
C21 C20 H20B 109.4
C19 C20 H20B 109.4
H20A C20 H20B 108
C22 C21 C20 110.6(2)
C22 C21 H21A 109.5
C20 C21 H21A 109.5
C22 C21 H21B 109.5
C20 C21 H21B 109.5
H21A C21 H21B 108.1
C21 C22 C23 111.9(2)
C21 C22 H22A 109.2
C23 C22 H22A 109.2
C21 C22 H22B 109.2
C23 C22 H22B 109.2
H22A C22 H22B 107.9
C22 C23 C18 110.47(19)
C22 C23 H23A 109.6
C18 C23 H23A 109.6
C22 C23 H23B 109.6
C18 C23 H23B 109.6
H23A C23 H23B 108.1
C29 C24 C25 109.2(2)
C29 C24 P2 117.07(17)
C25 C24 P2 114.03(17)
C29 C24 H24 105.1
C25 C24 H24 105.1
P2 C24 H24 105.1
C26 C25 C24 111.3(2)
C26 C25 H25A 109.4
C24 C25 H25A 109.4
C26 C25 H25B 109.4
C24 C25 H25B 109.4
H25A C25 H25B 108
C25 C26 C27 112.1(3)
C25 C26 H26A 109.2
C27 C26 H26A 109.2
C25 C26 H26B 109.2
C27 C26 H26B 109.2
H26A C26 H26B 107.9
C26 C27 C28 111.1(2)
C26 C27 H27A 109.4
C28 C27 H27A 109.4
C26 C27 H27B 109.4
C28 C27 H27B 109.4
H27A C27 H27B 108
C27 C28 C29 112.2(2)
C27 C28 H28A 109.2
C29 C28 H28A 109.2
C27 C28 H28B 109.2
C29 C28 H28B 109.2
H28A C28 H28B 107.9
C24 C29 C28 110.6(2)
C24 C29 H29A 109.5
C28 C29 H29A 109.5
C24 C29 H29B 109.5
C28 C29 H29B 109.5
H29A C29 H29B 108.1
C31 C30 C35 110.62(19)
C31 C30 P2 112.59(15)
C35 C30 P2 113.14(15)
C31 C30 H30 106.7
C35 C30 H30 106.7
P2 C30 H30 106.7
C32 C31 C30 110.97(19)
C32 C31 H31A 109.4
C30 C31 H31A 109.4
C32 C31 H31B 109.4
C30 C31 H31B 109.4
H31A C31 H31B 108
C33 C32 C31 111.73(18)
C33 C32 H32A 109.3
C31 C32 H32A 109.3
C33 C32 H32B 109.3
C31 C32 H32B 109.3
H32A C32 H32B 107.9
C32 C33 C34 110.8(2)
C32 C33 H33A 109.5
C34 C33 H33A 109.5
C32 C33 H33B 109.5
C34 C33 H33B 109.5
H33A C33 H33B 108.1
C33 C34 C35 111.40(19)
C33 C34 H34A 109.3
C35 C34 H34A 109.3
C33 C34 H34B 109.3
C35 C34 H34B 109.3
H34A C34 H34B 108
C34 C35 C30 109.83(18)
C34 C35 H35A 109.7
C30 C35 H35A 109.7
C34 C35 H35B 109.7
C30 C35 H35B 109.7
H35A C35 H35B 108.2
C41 C36 C37 109.5(2)
C41 C36 P2 117.29(17)
C37 C36 P2 114.81(16)
C41 C36 H36 104.6
C37 C36 H36 104.6
P2 C36 H36 104.6
C38 C37 C36 110.4(2)
C38 C37 H37A 109.6
C36 C37 H37A 109.6
C38 C37 H37B 109.6
C36 C37 H37B 109.6
H37A C37 H37B 108.1
C39 C38 C37 111.7(3)
C39 C38 H38A 109.3
C37 C38 H38A 109.3
C39 C38 H38B 109.3
C37 C38 H38B 109.3
H38A C38 H38B 107.9
C38 C39 C40 111.0(3)
C38 C39 H39A 109.4
C40 C39 H39A 109.4
C38 C39 H39B 109.4
C40 C39 H39B 109.4
H39A C39 H39B 108
C41 C40 C39 110.9(2)
C41 C40 H40A 109.5
C39 C40 H40A 109.5
C41 C40 H40B 109.5
C39 C40 H40B 109.5
H40A C40 H40B 108
C40 C41 C36 110.0(2)
C40 C41 H41A 109.7
C36 C41 H41A 109.7
C40 C41 H41B 109.7
C36 C41 H41B 109.7
H41A C41 H41B 108.2
O1 N1 Re1 177.82(18)
C6 P1 C18 103.25(10)
C6 P1 C12 102.78(10)
C18 P1 C12 111.42(11)
C6 P1 Re1 112.98(8)
C18 P1 Re1 114.46(7)
C12 P1 Re1 111.12(7)
C36 P2 C30 103.48(10)
C36 P2 C24 110.88(11)
C30 P2 C24 102.76(10)
C36 P2 Re1 113.42(7)
C30 P2 Re1 114.37(7)
C24 P2 Re1 111.22(7)
N1 Re1 C1 93.53(10)
N1 Re1 F1 179.50(8)
C1 Re1 F1 86.02(9)
N1 Re1 P2 91.67(6)
C1 Re1 P2 91.32(6)
F1 Re1 P2 88.57(4)
N1 Re1 P1 94.13(6)
C1 Re1 P1 91.34(6)
F1 Re1 P1 85.66(4)
P2 Re1 P1 173.463(18)
N1 Re1 Br1 94.10(6)
C1 Re1 Br1 172.34(8)
F1 Re1 Br1 86.35(4)
P2 Re1 Br1 87.777(14)
P1 Re1 Br1 88.794(15)
C43 C42 C47 119.6(4)
C43 C42 H42 120.2
C47 C42 H42 120.2
C44 C43 C42 120.4(4)
C44 C43 H43 119.8
C42 C43 H43 119.8
C43 C44 C45 120.7(4)
C43 C44 H44 119.6
C45 C44 H44 119.6
C44 C45 C46 120.4(4)
C44 C45 H45 119.8
C46 C45 H45 119.8
C45 C46 C47 119.2(4)
C45 C46 H46 120.4
C47 C46 H46 120.4
C46 C47 C42 119.7(4)
C46 C47 H47 120.2
C42 C47 H47 120.2
C49 C48 C53 120
C49 C48 H48 120
C53 C48 H48 120
C48 C49 C50 120
C48 C49 H49 120
C50 C49 H49 120
C49 C50 C51 120
C49 C50 H50 120
C51 C50 H50 120
C52 C51 C50 120
C52 C51 H51 120
C50 C51 H51 120
C51 C52 C53 120
C51 C52 H52 120
C53 C52 H52 120
C52 C53 C48 120
C52 C53 H53 120
C48 C53 H53 120
C55 C54 C59 120
C55 C54 H54 120
C59 C54 H54 120
C54 C55 C56 120
C54 C55 H55 120
C56 C55 H55 120
C55 C56 C57 120
C55 C56 H56 120
C57 C56 H56 120
C56 C57 C58 120
C56 C57 H57 120
C58 C57 H57 120
C59 C58 C57 120
C59 C58 H58 120
C57 C58 H58 120
C58 C59 C54 120
C58 C59 H59 120
C54 C59 H59 120

loop_
_geom_bond_atom_site_label_1
_geom_bond_atom_site_label_2
_geom_bond_distance
C1 C2 1.412(4)
C1 Re1 1.949(3)
C1 H1 0.93
C2 C3 1.366(4)
C2 H2 0.93
C3 C5 1.460(5)
C3 C4 1.507(5)
C4 H4A 0.96
C4 H4B 0.96
C4 H4C 0.96
C5 H5A 0.96
C5 H5B 0.96
C5 H5C 0.96
C6 C11 1.534(3)
C6 C7 1.540(3)
C6 P1 1.854(2)
C6 H6 0.98
C7 C8 1.529(3)
C7 H7A 0.97
C7 H7B 0.97
C8 C9 1.510(4)
C8 H8A 0.97
C8 H8B 0.97
C9 C10 1.520(4)
C9 H9A 0.97
C9 H9B 0.97
C10 C11 1.529(3)
C10 H10A 0.97
C10 H10B 0.97
C11 H11A 0.97
C11 H11B 0.97
C12 C17 1.535(3)
C12 C13 1.536(3)
C12 P1 1.856(2)
C12 H12 0.98
C13 C14 1.524(3)
C13 H13A 0.97
C13 H13B 0.97
C14 C15 1.514(3)
C14 H14A 0.97
C14 H14B 0.97
C15 C16 1.525(3)
C15 H15A 0.97
C15 H15B 0.97
C16 C17 1.525(3)
C16 H16A 0.97
C16 H16B 0.97
C17 H17A 0.97
C17 H17B 0.97
C18 C19 1.530(3)
C18 C23 1.535(3)
C18 P1 1.855(2)
C18 H18 0.98
C19 C20 1.528(4)
C19 H19A 0.97
C19 H19B 0.97
C20 C21 1.520(4)
C20 H20A 0.97
C20 H20B 0.97
C21 C22 1.517(3)
C21 H21A 0.97
C21 H21B 0.97
C22 C23 1.525(3)
C22 H22A 0.97
C22 H22B 0.97
C23 H23A 0.97
C23 H23B 0.97
C24 C29 1.530(3)
C24 C25 1.539(3)
C24 P2 1.863(2)
C24 H24 0.98
C25 C26 1.505(4)
C25 H25A 0.97
C25 H25B 0.97
C26 C27 1.514(4)
C26 H26A 0.97
C26 H26B 0.97
C27 C28 1.515(4)
C27 H27A 0.97
C27 H27B 0.97
C28 C29 1.535(4)
C28 H28A 0.97
C28 H28B 0.97
C29 H29A 0.97
C29 H29B 0.97
C30 C31 1.532(3)
C30 C35 1.538(3)
C30 P2 1.850(2)
C30 H30 0.98
C31 C32 1.530(3)
C31 H31A 0.97
C31 H31B 0.97
C32 C33 1.519(3)
C32 H32A 0.97
C32 H32B 0.97
C33 C34 1.526(3)
C33 H33A 0.97
C33 H33B 0.97
C34 C35 1.526(3)
C34 H34A 0.97
C34 H34B 0.97
C35 H35A 0.97
C35 H35B 0.97
C36 C41 1.530(3)
C36 C37 1.531(3)
C36 P2 1.848(2)
C36 H36 0.98
C37 C38 1.515(4)
C37 H37A 0.97
C37 H37B 0.97
C38 C39 1.507(4)
C38 H38A 0.97
C38 H38B 0.97
C39 C40 1.528(4)
C39 H39A 0.97
C39 H39B 0.97
C40 C41 1.524(4)
C40 H40A 0.97
C40 H40B 0.97
C41 H41A 0.97
C41 H41B 0.97
N1 O1 1.188(2)
N1 Re1 1.7726(18)
F1 Re1 1.9717(13)
P1 Re1 2.5359(5)
P2 Re1 2.5195(5)
Br1 Re1 2.6740(3)
C42 C43 1.350(6)
C42 C47 1.369(5)
C42 H42 0.93
C43 C44 1.334(6)
C43 H43 0.93
C44 C45 1.343(5)
C44 H44 0.93
C45 C46 1.357(5)
C45 H45 0.93
C46 C47 1.363(5)
C46 H46 0.93
C47 H47 0.93
C48 C49 1.39
C48 C53 1.39
C48 H48 0.93
C49 C50 1.39
C49 H49 0.93
C50 C51 1.39
C50 H50 0.93
C51 C52 1.39
C51 H51 0.93
C52 C53 1.39
C52 H52 0.93
C53 H53 0.93
C54 C55 1.39
C54 C59 1.39
C54 H54 0.93
C55 C56 1.39
C55 H55 0.93
C56 C57 1.39
C56 H56 0.93
C57 C58 1.39
C57 H57 0.93
C58 C59 1.39
C58 H58 0.93
C59 H59 0.93
